data_4303617
loop_
_publ_author_name
'Bo-Gaun Chen'
'Chia-Hua Ho'
'Chang-Ju Lee'
'Minghuey Shieh'

_publ_section_title
;
Copper Halide-Incorporated Tellurium-Iron Carbonyl Complexes:
Transformation, Electrochemical Properties, and Theoretical Calculations
;
_journal_name_full 'Inorganic Chemistry'
_journal_page_first 10757
_journal_page_last 10768
_journal_paper_doi 10.1021/ic901647n
_journal_volume 48
_journal_year 2009
_chemical_formula_moiety 'C25 H40 Cl2 Cu2 Fe3 N2 O9 Te'
_chemical_formula_sum 'C25 H40 Cl2 Cu2 Fe3 N2 O9 Te'
_chemical_formula_weight 1005.72
_chemical_name_systematic
;
 ?
;
_space_group_IT_number 14
_symmetry_cell_setting monoclinic
_symmetry_space_group_name_Hall '-P 2yn'
_symmetry_space_group_name_H-M 'P 1 21/n 1'
_atom_sites_solution_hydrogens geom
_atom_sites_solution_primary direct
_atom_sites_solution_secondary difmap
_audit_creation_method SHELXL-97
_cell_angle_alpha 90.00
_cell_angle_beta 96.3070(10)
_cell_angle_gamma 90.00
_cell_formula_units_Z 4
_cell_length_a 11.1306(2)
_cell_length_b 14.5567(3)
_cell_length_c 22.3697(5)
_cell_measurement_reflns_used 52729
_cell_measurement_temperature 100(2)
_cell_measurement_theta_max 25.028
_cell_measurement_theta_min 1.958
_cell_volume 3602.51(13)
_computing_cell_refinement 'HKL Scalepack (Otwinowski & Minor 1997)'
_computing_data_collection 'Collect (Nonius BV, 1997-2000)'
_computing_data_reduction 'HKL Denzo and Scalepack'
_computing_molecular_graphics 'Ortep-3 for Windows (Farrugia, 1997)'
_computing_publication_material 'WinGX publication routines (Farrugia, 1999)'
_computing_structure_refinement 'SHELXL-97 (Sheldrick, 1997)'
_computing_structure_solution 'SHELXS-97 (Sheldrick, 1997)'
_diffrn_ambient_temperature 100(2)
_diffrn_measured_fraction_theta_full 0.992
_diffrn_measured_fraction_theta_max 0.992
_diffrn_measurement_device_type KappaCCD
_diffrn_measurement_method 'CCD rotation images, thick slices'
_diffrn_radiation_monochromator graphite
_diffrn_radiation_source 'fine-focus sealed tube'
_diffrn_radiation_type MoK\a
_diffrn_radiation_wavelength 0.71073
_diffrn_reflns_av_R_equivalents 0.0597
_diffrn_reflns_av_sigmaI/netI 0.0506
_diffrn_reflns_limit_h_max 12
_diffrn_reflns_limit_h_min -13
_diffrn_reflns_limit_k_max 13
_diffrn_reflns_limit_k_min -17
_diffrn_reflns_limit_l_max 26
_diffrn_reflns_limit_l_min -26
_diffrn_reflns_number 22917
_diffrn_reflns_theta_full 25.02
_diffrn_reflns_theta_max 25.02
_diffrn_reflns_theta_min 2.14
_exptl_absorpt_coefficient_mu 3.330
_exptl_absorpt_correction_T_max 0.526
_exptl_absorpt_correction_T_min 0.4267
_exptl_absorpt_correction_type multi-scan
_exptl_absorpt_process_details
;
 ?
;
_exptl_crystal_colour black
_exptl_crystal_density_diffrn 1.854
_exptl_crystal_density_method 'not measured'
_exptl_crystal_description prism
_exptl_crystal_F_000 1992
_exptl_crystal_size_max 0.4
_exptl_crystal_size_mid 0.18
_exptl_crystal_size_min 0.1
_refine_diff_density_max 1.509
_refine_diff_density_min -1.932
_refine_diff_density_rms 0.416
_refine_ls_extinction_coef 0.0084(4)
_refine_ls_extinction_expression Fc^*^=kFc[1+0.001xFc^2^\l^3^/sin(2\q)]^-1/4^
_refine_ls_extinction_method SHELXL
_refine_ls_goodness_of_fit_ref 1.196
_refine_ls_hydrogen_treatment fixed
_refine_ls_matrix_type full
_refine_ls_number_parameters 398
_refine_ls_number_reflns 6315
_refine_ls_number_restraints 0
_refine_ls_restrained_S_all 1.196
_refine_ls_R_factor_all 0.0587
_refine_ls_R_factor_gt 0.0412
_refine_ls_shift/su_max 0.001
_refine_ls_shift/su_mean 0.000
_refine_ls_structure_factor_coef Fsqd
_refine_ls_weighting_details 'calc w=1/[\s^2^(Fo^2^)+(0.0696P)^2^+0.2159P] where P=(Fo^2^+2Fc^2^)/3'
_refine_ls_weighting_scheme calc
_refine_ls_wR_factor_gt 0.1002
_refine_ls_wR_factor_ref 0.1265
_reflns_number_gt 5181
_reflns_number_total 6315
_reflns_threshold_expression >2sigma(I)
_cod_data_source_file ic901647n_si_002_4.cif
_cod_data_source_block '[Et4N]2[2a]'
_cod_original_sg_symbol_H-M 'P 21/n'
_cod_database_code 4303617

loop_
_symmetry_equiv_pos_as_xyz
'x, y, z'
'-x+1/2, y+1/2, -z+1/2'
'-x, -y, -z'
'x-1/2, -y-1/2, z-1/2'

loop_
_atom_site_label
_atom_site_type_symbol
_atom_site_fract_x
_atom_site_fract_y
_atom_site_fract_z
_atom_site_U_iso_or_equiv
_atom_site_adp_type
_atom_site_occupancy
_atom_site_symmetry_multiplicity
_atom_site_calc_flag
_atom_site_refinement_flags
_atom_site_disorder_assembly
_atom_site_disorder_group
Te1 Te 0.13975(3) 0.44587(2) 0.099741(15) 0.01907(15) Uani 1 1 d . . .
Cu1 Cu 0.19475(6) 0.27679(5) 0.05776(3) 0.0231(2) Uani 1 1 d . . .
Cu2 Cu 0.39087(6) 0.24010(5) 0.12779(3) 0.0214(2) Uani 1 1 d . . .
Fe1 Fe 0.35334(6) 0.40065(5) 0.08584(3) 0.0170(2) Uani 1 1 d . . .
Fe2 Fe 0.21776(6) 0.31814(5) 0.16927(3) 0.0168(2) Uani 1 1 d . . .
Fe3 Fe 0.30043(6) 0.48994(5) 0.18198(3) 0.0180(2) Uani 1 1 d . . .
Cl1 Cl 0.12504(12) 0.18888(10) -0.01639(6) 0.0276(3) Uani 1 1 d . . .
Cl2 Cl 0.50924(12) 0.12752(9) 0.11217(6) 0.0224(3) Uani 1 1 d . . .
O1 O 0.3912(4) 0.5681(3) 0.01868(19) 0.0314(10) Uani 1 1 d . . .
O2 O 0.4074(3) 0.2950(3) -0.01965(17) 0.0246(9) Uani 1 1 d . . .
O3 O 0.6031(3) 0.3875(3) 0.14239(19) 0.0304(10) Uani 1 1 d . . .
O4 O 0.0901(4) 0.1436(3) 0.14564(19) 0.0331(10) Uani 1 1 d . . .
O5 O 0.4075(3) 0.2583(3) 0.26237(18) 0.0292(9) Uani 1 1 d . . .
O6 O 0.0585(3) 0.3479(3) 0.26279(17) 0.0297(10) Uani 1 1 d . . .
O7 O 0.5199(4) 0.4562(3) 0.26398(18) 0.0292(10) Uani 1 1 d . . .
O8 O 0.1517(4) 0.5553(3) 0.27316(18) 0.0296(10) Uani 1 1 d . . .
O9 O 0.3726(4) 0.6732(3) 0.14565(19) 0.0367(11) Uani 1 1 d . . .
N1 N 0.7383(4) 0.1609(3) 0.29811(19) 0.0182(10) Uani 1 1 d . . .
N2 N 0.2572(4) 0.3741(3) 0.48238(19) 0.0189(10) Uani 1 1 d . . .
C1 C 0.3768(5) 0.5038(4) 0.0455(3) 0.0238(13) Uani 1 1 d . . .
C2 C 0.3759(5) 0.3299(4) 0.0222(3) 0.0217(12) Uani 1 1 d . . .
C3 C 0.5019(5) 0.3906(4) 0.1229(2) 0.0226(13) Uani 1 1 d . . .
C4 C 0.1438(5) 0.2122(4) 0.1482(2) 0.0223(12) Uani 1 1 d . . .
C5 C 0.3380(5) 0.2806(4) 0.2219(2) 0.0194(12) Uani 1 1 d . . .
C6 C 0.1217(5) 0.3395(4) 0.2257(2) 0.0235(13) Uani 1 1 d . . .
C7 C 0.4342(5) 0.4667(4) 0.2313(2) 0.0190(12) Uani 1 1 d . . .
C8 C 0.2074(5) 0.5294(4) 0.2372(3) 0.0243(13) Uani 1 1 d . . .
C9 C 0.3422(5) 0.6014(4) 0.1589(3) 0.0244(13) Uani 1 1 d . . .
C10 C 0.8375(5) 0.1786(4) 0.2581(2) 0.0217(12) Uani 1 1 d . . .
H10A H 0.9043 0.2081 0.2812 0.026 Uiso 1 1 d R . .
H10B H 0.8638 0.1212 0.2428 0.026 Uiso 1 1 d R . .
C11 C 0.8010(5) 0.2398(4) 0.2045(3) 0.0296(14) Uani 1 1 d . . .
H11A H 0.8676 0.2485 0.1812 0.035 Uiso 1 1 d R . .
H11B H 0.7756 0.2983 0.2184 0.035 Uiso 1 1 d R . .
H11C H 0.7351 0.2114 0.1800 0.035 Uiso 1 1 d R . .
C12 C 0.6321(5) 0.1092(4) 0.2641(3) 0.0235(13) Uani 1 1 d . . .
H12A H 0.5693 0.1015 0.2899 0.028 Uiso 1 1 d R . .
H12B H 0.6017 0.1442 0.2293 0.028 Uiso 1 1 d R . .
C13 C 0.6616(5) 0.0157(4) 0.2425(3) 0.0312(14) Uani 1 1 d . . .
H13A H 0.5905 -0.0117 0.2216 0.037 Uiso 1 1 d R . .
H13B H 0.6906 -0.0219 0.2763 0.037 Uiso 1 1 d R . .
H13C H 0.7230 0.0208 0.2157 0.037 Uiso 1 1 d R . .
C14 C 0.7936(5) 0.1061(4) 0.3512(3) 0.0256(13) Uani 1 1 d . . .
H14A H 0.8309 0.0519 0.3373 0.031 Uiso 1 1 d R . .
H14B H 0.8535 0.1431 0.3741 0.031 Uiso 1 1 d R . .
C15 C 0.7084(6) 0.0744(5) 0.3951(3) 0.0363(16) Uani 1 1 d . . .
H15A H 0.7526 0.0407 0.4273 0.044 Uiso 1 1 d R . .
H15B H 0.6477 0.0355 0.3745 0.044 Uiso 1 1 d R . .
H15C H 0.6704 0.1266 0.4113 0.044 Uiso 1 1 d R . .
C16 C 0.6872(5) 0.2514(4) 0.3185(3) 0.0239(13) Uani 1 1 d . . .
H16A H 0.6484 0.2834 0.2841 0.029 Uiso 1 1 d R . .
H16B H 0.6292 0.2390 0.3462 0.029 Uiso 1 1 d R . .
C17 C 0.7786(5) 0.3165(4) 0.3500(2) 0.0239(13) Uani 1 1 d . . .
H17A H 0.7391 0.3715 0.3612 0.029 Uiso 1 1 d R . .
H17B H 0.8373 0.3318 0.3232 0.029 Uiso 1 1 d R . .
H17C H 0.8181 0.2874 0.3853 0.029 Uiso 1 1 d R . .
C18 C 0.2261(5) 0.2856(4) 0.5120(3) 0.0221(12) Uani 1 1 d . . .
H18A H 0.1859 0.2992 0.5468 0.026 Uiso 1 1 d R . .
H18B H 0.1736 0.2498 0.4842 0.026 Uiso 1 1 d R . .
C19 C 0.3329(5) 0.2230(4) 0.5333(3) 0.0273(14) Uani 1 1 d . . .
H19A H 0.3038 0.1687 0.5514 0.033 Uiso 1 1 d R . .
H19B H 0.3871 0.2553 0.5624 0.033 Uiso 1 1 d R . .
H19C H 0.3748 0.2059 0.4997 0.033 Uiso 1 1 d R . .
C20 C 0.3121(5) 0.3501(4) 0.4246(2) 0.0256(13) Uani 1 1 d . . .
H20A H 0.3883 0.3198 0.4345 0.031 Uiso 1 1 d R . .
H20B H 0.2581 0.3100 0.4004 0.031 Uiso 1 1 d R . .
C21 C 0.3353(6) 0.4317(5) 0.3853(3) 0.0364(16) Uani 1 1 d . . .
H21A H 0.3695 0.4112 0.3500 0.044 Uiso 1 1 d R . .
H21B H 0.3907 0.4728 0.4076 0.044 Uiso 1 1 d R . .
H21C H 0.2606 0.4631 0.3735 0.044 Uiso 1 1 d R . .
C22 C 0.1439(5) 0.4325(4) 0.4701(2) 0.0225(12) Uani 1 1 d . . .
H22A H 0.1071 0.4393 0.5067 0.027 Uiso 1 1 d R . .
H22B H 0.1647 0.4919 0.4557 0.027 Uiso 1 1 d R . .
C23 C 0.0489(5) 0.3931(4) 0.4241(3) 0.0274(14) Uani 1 1 d . . .
H23A H -0.0198 0.4333 0.4191 0.033 Uiso 1 1 d R . .
H23B H 0.0243 0.3340 0.4374 0.033 Uiso 1 1 d R . .
H23C H 0.0818 0.3866 0.3865 0.033 Uiso 1 1 d R . .
C24 C 0.3517(5) 0.4297(4) 0.5219(2) 0.0218(12) Uani 1 1 d . . .
H24A H 0.4272 0.3972 0.5260 0.026 Uiso 1 1 d R . .
H24B H 0.3620 0.4881 0.5032 0.026 Uiso 1 1 d R . .
C25 C 0.3179(5) 0.4495(4) 0.5844(3) 0.0279(14) Uani 1 1 d . . .
H25A H 0.3806 0.4849 0.6067 0.033 Uiso 1 1 d R . .
H25B H 0.3085 0.3922 0.6046 0.033 Uiso 1 1 d R . .
H25C H 0.2434 0.4831 0.5817 0.033 Uiso 1 1 d R . .

loop_
_atom_site_aniso_label
_atom_site_aniso_U_11
_atom_site_aniso_U_22
_atom_site_aniso_U_33
_atom_site_aniso_U_23
_atom_site_aniso_U_13
_atom_site_aniso_U_12
Te1 0.0171(2) 0.0188(2) 0.0209(2) 0.00041(15) 0.00067(14) 0.00226(14)
Cu1 0.0219(4) 0.0235(4) 0.0237(4) -0.0065(3) 0.0011(3) -0.0040(3)
Cu2 0.0211(4) 0.0177(4) 0.0257(4) -0.0011(3) 0.0035(3) 0.0039(3)
Fe1 0.0178(4) 0.0152(4) 0.0180(4) -0.0005(3) 0.0026(3) -0.0010(3)
Fe2 0.0168(4) 0.0147(4) 0.0192(4) -0.0008(3) 0.0028(3) -0.0001(3)
Fe3 0.0192(4) 0.0147(5) 0.0199(4) -0.0017(3) 0.0018(3) 0.0000(3)
Cl1 0.0232(7) 0.0327(9) 0.0275(7) -0.0124(6) 0.0050(5) -0.0089(6)
Cl2 0.0250(7) 0.0191(8) 0.0238(7) -0.0008(6) 0.0060(5) 0.0053(6)
O1 0.034(2) 0.022(3) 0.041(3) 0.008(2) 0.0121(19) 0.0018(19)
O2 0.022(2) 0.030(2) 0.023(2) -0.0063(18) 0.0066(16) -0.0033(17)
O3 0.015(2) 0.031(3) 0.043(3) -0.0030(19) -0.0041(17) -0.0015(17)
O4 0.039(2) 0.022(2) 0.038(2) -0.001(2) 0.0032(19) -0.011(2)
O5 0.033(2) 0.025(2) 0.028(2) 0.0023(18) -0.0022(19) 0.0053(18)
O6 0.033(2) 0.028(2) 0.031(2) -0.0005(19) 0.0162(19) 0.0014(19)
O7 0.029(2) 0.027(2) 0.031(2) 0.0021(18) -0.0024(19) 0.0001(18)
O8 0.029(2) 0.032(3) 0.029(2) -0.0083(19) 0.0106(18) 0.0026(18)
O9 0.055(3) 0.015(2) 0.038(3) 0.003(2) -0.004(2) -0.009(2)
N1 0.014(2) 0.017(3) 0.024(2) -0.003(2) 0.0008(18) -0.0008(18)
N2 0.020(2) 0.016(3) 0.020(2) -0.0006(19) 0.0025(18) 0.0004(19)
C1 0.024(3) 0.019(3) 0.030(3) -0.007(3) 0.010(2) -0.001(2)
C2 0.021(3) 0.014(3) 0.029(3) 0.006(3) 0.000(2) -0.005(2)
C3 0.035(3) 0.011(3) 0.022(3) -0.005(2) 0.005(2) -0.004(2)
C4 0.017(3) 0.025(3) 0.025(3) -0.001(3) 0.000(2) 0.002(3)
C5 0.019(3) 0.017(3) 0.024(3) -0.001(2) 0.008(2) 0.002(2)
C6 0.026(3) 0.019(3) 0.026(3) 0.000(3) 0.002(2) 0.000(2)
C7 0.022(3) 0.013(3) 0.023(3) -0.003(2) 0.007(2) -0.002(2)
C8 0.024(3) 0.018(3) 0.028(3) 0.004(3) -0.005(3) 0.000(2)
C9 0.026(3) 0.024(4) 0.023(3) -0.005(3) 0.000(2) 0.002(3)
C10 0.021(3) 0.018(3) 0.027(3) -0.003(2) 0.006(2) 0.002(2)
C11 0.038(3) 0.025(4) 0.025(3) -0.004(3) 0.001(3) 0.000(3)
C12 0.021(3) 0.022(3) 0.027(3) -0.002(2) -0.002(2) -0.004(2)
C13 0.037(3) 0.019(3) 0.036(4) -0.010(3) -0.003(3) -0.002(3)
C14 0.025(3) 0.020(3) 0.029(3) 0.003(3) -0.005(2) 0.004(2)
C15 0.047(4) 0.033(4) 0.028(3) 0.009(3) 0.000(3) -0.010(3)
C16 0.028(3) 0.019(3) 0.025(3) -0.003(2) -0.001(2) 0.006(2)
C17 0.028(3) 0.020(3) 0.023(3) -0.001(2) 0.003(2) 0.002(2)
C18 0.021(3) 0.020(3) 0.025(3) 0.002(2) 0.004(2) 0.000(2)
C19 0.032(3) 0.017(3) 0.033(3) 0.004(3) 0.004(3) -0.001(2)
C20 0.026(3) 0.033(4) 0.019(3) -0.005(3) 0.005(2) 0.000(3)
C21 0.035(3) 0.046(5) 0.030(3) 0.006(3) 0.012(3) -0.004(3)
C22 0.025(3) 0.019(3) 0.023(3) 0.003(2) 0.004(2) 0.002(2)
C23 0.017(3) 0.027(4) 0.037(3) 0.003(3) -0.002(2) -0.004(2)
C24 0.018(3) 0.022(3) 0.025(3) -0.002(2) 0.000(2) -0.002(2)
C25 0.029(3) 0.023(3) 0.031(3) -0.007(3) 0.003(3) -0.003(3)

loop_
_atom_type_symbol
_atom_type_description
_atom_type_scat_dispersion_real
_atom_type_scat_dispersion_imag
_atom_type_scat_source
C C 0.0033 0.0016 'International Tables Vol C Tables 4.2.6.8 and 6.1.1.4'
H H 0.0000 0.0000 'International Tables Vol C Tables 4.2.6.8 and 6.1.1.4'
Fe Fe 0.3463 0.8444 'International Tables Vol C Tables 4.2.6.8 and 6.1.1.4'
Te Te -0.5308 1.6751 'International Tables Vol C Tables 4.2.6.8 and 6.1.1.4'
Cu Cu 0.3201 1.2651 'International Tables Vol C Tables 4.2.6.8 and 6.1.1.4'
Cl Cl 0.1484 0.1585 'International Tables Vol C Tables 4.2.6.8 and 6.1.1.4'
N N 0.0061 0.0033 'International Tables Vol C Tables 4.2.6.8 and 6.1.1.4'
O O 0.0106 0.0060 'International Tables Vol C Tables 4.2.6.8 and 6.1.1.4'
Br Br -0.2901 2.4595 'International Tables Vol C Tables 4.2.6.8 and 6.1.1.4'

loop_
_geom_angle_atom_site_label_1
_geom_angle_atom_site_label_2
_geom_angle_atom_site_label_3
_geom_angle
_geom_angle_site_symmetry_1
_geom_angle_site_symmetry_3
_geom_angle_publ_flag
Fe3 Te1 Fe2 64.23(3) . . ?
Fe3 Te1 Fe1 63.26(2) . . ?
Fe2 Te1 Fe1 67.48(2) . . ?
Fe3 Te1 Cu1 108.35(3) . . ?
Fe2 Te1 Cu1 58.06(2) . . ?
Fe1 Te1 Cu1 58.07(2) . . ?
Cl1 Cu1 C4 108.77(15) . . ?
Cl1 Cu1 C2 100.45(15) . . ?
C4 Cu1 C2 135.24(19) . . ?
Cl1 Cu1 Fe2 151.11(5) . . ?
C4 Cu1 Fe2 42.46(14) . . ?
C2 Cu1 Fe2 104.63(14) . . ?
Cl1 Cu1 Fe1 141.64(5) . . ?
C4 Cu1 Fe1 107.19(14) . . ?
C2 Cu1 Fe1 42.56(14) . . ?
Fe2 Cu1 Fe1 66.44(3) . . ?
Cl1 Cu1 Cu2 123.08(5) . . ?
C4 Cu1 Cu2 70.47(13) . . ?
C2 Cu1 Cu2 65.23(13) . . ?
Fe2 Cu1 Cu2 58.11(3) . . ?
Fe1 Cu1 Cu2 58.97(3) . . ?
Cl1 Cu1 Te1 136.08(5) . . ?
C4 Cu1 Te1 88.85(14) . . ?
C2 Cu1 Te1 93.01(14) . . ?
Fe2 Cu1 Te1 56.82(2) . . ?
Fe1 Cu1 Te1 56.86(2) . . ?
Cu2 Cu1 Te1 100.56(3) . . ?
Cl2 Cu2 C5 124.07(14) . . ?
Cl2 Cu2 Fe2 156.21(5) . . ?
C5 Cu2 Fe2 42.82(13) . . ?
Cl2 Cu2 C3 110.01(13) . . ?
C5 Cu2 C3 89.59(18) . . ?
Fe2 Cu2 C3 91.30(13) . . ?
Cl2 Cu2 Fe1 136.02(5) . . ?
C5 Cu2 Fe1 93.05(14) . . ?
Fe2 Cu2 Fe1 67.44(3) . . ?
C3 Cu2 Fe1 41.00(13) . . ?
Cl2 Cu2 Cu1 123.13(5) . . ?
C5 Cu2 Cu1 102.38(13) . . ?
Fe2 Cu2 Cu1 60.00(3) . . ?
C3 Cu2 Cu1 100.26(13) . . ?
Fe1 Cu2 Cu1 59.62(3) . . ?
C3 Fe1 C1 97.2(2) . . ?
C3 Fe1 C2 96.8(2) . . ?
C1 Fe1 C2 92.4(2) . . ?
C3 Fe1 Te1 143.97(17) . . ?
C1 Fe1 Te1 92.00(17) . . ?
C2 Fe1 Te1 117.60(17) . . ?
C3 Fe1 Cu2 69.11(18) . . ?
C1 Fe1 Cu2 159.17(17) . . ?
C2 Fe1 Cu2 74.50(17) . . ?
Te1 Fe1 Cu2 108.33(3) . . ?
C3 Fe1 Cu1 129.86(18) . . ?
C1 Fe1 Cu1 127.21(19) . . ?
C2 Fe1 Cu1 63.44(17) . . ?
Te1 Fe1 Cu1 65.07(2) . . ?
Cu2 Fe1 Cu1 61.41(3) . . ?
C3 Fe1 Fe3 86.56(17) . . ?
C1 Fe1 Fe3 93.22(18) . . ?
C2 Fe1 Fe3 173.08(17) . . ?
Te1 Fe1 Fe3 58.10(2) . . ?
Cu2 Fe1 Fe3 101.25(3) . . ?
Cu1 Fe1 Fe3 109.80(3) . . ?
C3 Fe1 Fe2 101.34(18) . . ?
C1 Fe1 Fe2 144.87(17) . . ?
C2 Fe1 Fe2 114.49(17) . . ?
Te1 Fe1 Fe2 56.22(2) . . ?
Cu2 Fe1 Fe2 55.69(3) . . ?
Cu1 Fe1 Fe2 56.75(3) . . ?
Fe3 Fe1 Fe2 58.78(3) . . ?
C5 Fe2 C6 93.0(2) . . ?
C5 Fe2 C4 101.7(2) . . ?
C6 Fe2 C4 92.4(2) . . ?
C5 Fe2 Cu2 63.18(17) . . ?
C6 Fe2 Cu2 153.49(18) . . ?
C4 Fe2 Cu2 82.05(17) . . ?
C5 Fe2 Te1 145.45(18) . . ?
C6 Fe2 Te1 96.73(18) . . ?
C4 Fe2 Te1 110.93(18) . . ?
Cu2 Fe2 Te1 109.50(3) . . ?
C5 Fe2 Cu1 124.38(17) . . ?
C6 Fe2 Cu1 137.35(18) . . ?
C4 Fe2 Cu1 62.94(18) . . ?
Cu2 Fe2 Cu1 61.89(3) . . ?
Te1 Fe2 Cu1 65.12(3) . . ?
C5 Fe2 Fe3 89.51(18) . . ?
C6 Fe2 Fe3 89.31(18) . . ?
C4 Fe2 Fe3 168.59(18) . . ?
Cu2 Fe2 Fe3 101.21(3) . . ?
Te1 Fe2 Fe3 57.66(2) . . ?
Cu1 Fe2 Fe3 108.76(3) . . ?
C5 Fe2 Fe1 98.73(17) . . ?
C6 Fe2 Fe1 144.45(19) . . ?
C4 Fe2 Fe1 117.50(18) . . ?
Cu2 Fe2 Fe1 56.87(3) . . ?
Te1 Fe2 Fe1 56.30(2) . . ?
Cu1 Fe2 Fe1 56.80(3) . . ?
Fe3 Fe2 Fe1 57.57(3) . . ?
C9 Fe3 C7 97.2(2) . . ?
C9 Fe3 C8 95.5(3) . . ?
C7 Fe3 C8 98.1(2) . . ?
C9 Fe3 Te1 102.06(18) . . ?
C7 Fe3 Te1 152.26(17) . . ?
C8 Fe3 Te1 99.71(18) . . ?
C9 Fe3 Fe1 97.13(18) . . ?
C7 Fe3 Fe1 99.48(17) . . ?
C8 Fe3 Fe1 156.82(18) . . ?
Te1 Fe3 Fe1 58.64(2) . . ?
C9 Fe3 Fe2 157.11(18) . . ?
C7 Fe3 Fe2 98.18(17) . . ?
C8 Fe3 Fe2 98.95(19) . . ?
Te1 Fe3 Fe2 58.11(2) . . ?
Fe1 Fe3 Fe2 63.65(3) . . ?
C14 N1 C10 107.1(4) . . ?
C14 N1 C12 110.9(4) . . ?
C10 N1 C12 111.2(4) . . ?
C14 N1 C16 110.9(4) . . ?
C10 N1 C16 110.5(4) . . ?
C12 N1 C16 106.2(4) . . ?
C18 N2 C22 109.3(4) . . ?
C18 N2 C24 112.0(4) . . ?
C22 N2 C24 108.2(4) . . ?
C18 N2 C20 108.0(4) . . ?
C22 N2 C20 112.1(4) . . ?
C24 N2 C20 107.2(4) . . ?
O1 C1 Fe1 178.4(5) . . ?
O2 C2 Fe1 167.6(5) . . ?
O2 C2 Cu1 118.3(4) . . ?
Fe1 C2 Cu1 74.00(19) . . ?
O3 C3 Fe1 173.6(5) . . ?
O3 C3 Cu2 114.1(4) . . ?
Fe1 C3 Cu2 69.89(18) . . ?
O4 C4 Fe2 167.1(5) . . ?
O4 C4 Cu1 118.1(4) . . ?
Fe2 C4 Cu1 74.6(2) . . ?
O5 C5 Fe2 171.0(5) . . ?
O5 C5 Cu2 114.8(4) . . ?
Fe2 C5 Cu2 74.00(19) . . ?
O6 C6 Fe2 176.0(5) . . ?
O7 C7 Fe3 176.5(5) . . ?
O8 C8 Fe3 177.9(5) . . ?
O9 C9 Fe3 177.5(5) . . ?
C11 C10 N1 114.7(4) . . ?
C13 C12 N1 115.1(4) . . ?
N1 C14 C15 116.3(4) . . ?
C17 C16 N1 115.3(4) . . ?
N2 C18 C19 115.9(4) . . ?
C21 C20 N2 114.8(5) . . ?
C23 C22 N2 114.6(5) . . ?
C25 C24 N2 114.2(4) . . ?

loop_
_geom_bond_atom_site_label_1
_geom_bond_atom_site_label_2
_geom_bond_distance
_geom_bond_site_symmetry_2
_geom_bond_publ_flag
Te1 Fe3 2.5044(8) . ?
Te1 Fe2 2.5167(8) . ?
Te1 Fe1 2.5189(8) . ?
Te1 Cu1 2.7279(8) . ?
Cu1 Cl1 2.1699(15) . ?
Cu1 C4 2.357(6) . ?
Cu1 C2 2.376(5) . ?
Cu1 Fe2 2.5516(10) . ?
Cu1 Fe1 2.5531(10) . ?
Cu1 Cu2 2.5988(9) . ?
Cu2 Cl2 2.1552(14) . ?
Cu2 C5 2.322(5) . ?
Cu2 Fe2 2.5015(9) . ?
Cu2 C3 2.523(5) . ?
Cu2 Fe1 2.5360(10) . ?
Fe1 C3 1.772(6) . ?
Fe1 C1 1.786(6) . ?
Fe1 C2 1.796(6) . ?
Fe1 Fe3 2.6343(10) . ?
Fe1 Fe2 2.7968(10) . ?
Fe2 C5 1.769(6) . ?
Fe2 C6 1.770(6) . ?
Fe2 C4 1.787(6) . ?
Fe2 Fe3 2.6692(11) . ?
Fe3 C9 1.779(6) . ?
Fe3 C7 1.785(6) . ?
Fe3 C8 1.792(6) . ?
O1 C1 1.132(7) . ?
O2 C2 1.154(7) . ?
O3 C3 1.164(6) . ?
O4 C4 1.162(7) . ?
O5 C5 1.171(6) . ?
O6 C6 1.151(6) . ?
O7 C7 1.147(6) . ?
O8 C8 1.133(7) . ?
O9 C9 1.148(7) . ?
N1 C14 1.505(7) . ?
N1 C10 1.518(6) . ?
N1 C12 1.531(6) . ?
N1 C16 1.524(7) . ?
N2 C18 1.507(7) . ?
N2 C22 1.520(7) . ?
N2 C24 1.529(7) . ?
N2 C20 1.529(6) . ?
C10 C11 1.512(8) . ?
C12 C13 1.494(8) . ?
C14 C15 1.511(8) . ?
C16 C17 1.508(8) . ?
C18 C19 1.531(7) . ?
C20 C21 1.517(8) . ?
C22 C23 1.506(7) . ?
C24 C25 1.516(8) . ?
